data_7127486
loop_
_publ_author_name
'Chen, Xingyu'
'Yan, Lipeng'
'Liu, Yanhong'
'Yang, Yudong'
'You, Jingsong'

_publ_section_title
;
 Switchable cascade C-H annulation to polycyclic pyryliums and
 pyridiniums: discovering mitochondria-targeting fluorescent probes.
;
_journal_issue 95
_journal_name_full 'Chemical communications (Cambridge, England)'
_journal_page_first 15080
_journal_page_last 15083
_journal_paper_doi 10.1039/d0cc06997c
_journal_volume 56
_journal_year 2020
_chemical_formula_moiety 'C53 H34 N O, B F4'
_chemical_formula_sum 'C53 H34 B F4 N O'
_chemical_formula_weight 787.62
_space_group_crystal_system monoclinic
_space_group_IT_number 14
_space_group_name_Hall '-P 2yn'
_space_group_name_H-M_alt 'P 1 21/n 1'
_atom_sites_solution_hydrogens geom
_atom_sites_solution_primary direct
_audit_creation_date 2020-09-29
_audit_creation_method
;
Olex2 1.2
(compiled 2016.02.19 svn.r3266 for OlexSys, GUI svn.r5155)
;
_audit_update_record
;
2020-09-29 deposited with the CCDC.	2020-11-09 downloaded from the CCDC.
;
_cell_angle_alpha 90
_cell_angle_beta 100.350(3)
_cell_angle_gamma 90
_cell_formula_units_Z 4
_cell_length_a 16.3530(5)
_cell_length_b 13.2053(3)
_cell_length_c 20.2472(7)
_cell_measurement_reflns_used 6611
_cell_measurement_temperature 296.4(7)
_cell_measurement_theta_max 72.1550
_cell_measurement_theta_min 4.6360
_cell_volume 4301.2(2)
_computing_cell_refinement
;
CrysAlisPro, Agilent Technologies,
Version 1.171.37.35 (release 13-08-2014 CrysAlis171 .NET)
(compiled Aug 13 2014,18:06:01)
;
_computing_data_collection
;
CrysAlisPro, Agilent Technologies,
Version 1.171.37.35 (release 13-08-2014 CrysAlis171 .NET)
(compiled Aug 13 2014,18:06:01)
;
_computing_data_reduction
;
CrysAlisPro, Agilent Technologies,
Version 1.171.37.35 (release 13-08-2014 CrysAlis171 .NET)
(compiled Aug 13 2014,18:06:01)
;
_computing_molecular_graphics 'Olex2 (Dolomanov et al., 2009)'
_computing_publication_material 'Olex2 (Dolomanov et al., 2009)'
_computing_structure_refinement 'ShelXL (Sheldrick, 2015)'
_computing_structure_solution 'ShelXT (Sheldrick, 2015)'
_diffrn_ambient_environment air
_diffrn_ambient_temperature 296.4(7)
_diffrn_detector 'CCD plate'
_diffrn_detector_area_resol_mean 15.9595
_diffrn_detector_type EosS2
_diffrn_measured_fraction_theta_full 0.999
_diffrn_measured_fraction_theta_max 0.976
_diffrn_measurement_details
;
#__ type_ start__ end____ width___ exp.time_
  1 omega   10.00  104.00   1.0000    5.4400
omega____ theta____ kappa____ phi______ frames
    -       36.4171   77.0000  -90.0000 94

#__ type_ start__ end____ width___ exp.time_
  2 omega   20.00  104.00   1.0000    5.4400
omega____ theta____ kappa____ phi______ frames
    -       36.4171   57.0000   30.0000 84

#__ type_ start__ end____ width___ exp.time_
  3 omega  -31.00   63.00   1.0000    5.4400
omega____ theta____ kappa____ phi______ frames
    -       36.4171  -77.0000  120.0000 94

#__ type_ start__ end____ width___ exp.time_
  4 omega  -31.00   53.00   1.0000    5.4400
omega____ theta____ kappa____ phi______ frames
    -       36.4171  -57.0000 -120.0000 84

#__ type_ start__ end____ width___ exp.time_
  5 omega   20.00  104.00   1.0000    5.4400
omega____ theta____ kappa____ phi______ frames
    -       36.4171   57.0000 -120.0000 84

#__ type_ start__ end____ width___ exp.time_
  6 omega   18.00  106.00   1.0000    5.4400
omega____ theta____ kappa____ phi______ frames
    -       36.4171   38.0000 -180.0000 88

#__ type_ start__ end____ width___ exp.time_
  7 omega    1.00   75.00   1.0000    5.4400
omega____ theta____ kappa____ phi______ frames
    -       36.4171  -99.0000    0.0000 74

#__ type_ start__ end____ width___ exp.time_
  8 omega   40.00   98.00   1.0000   21.7500
omega____ theta____ kappa____ phi______ frames
    -      108.0000  -45.0000 -150.0000 58

#__ type_ start__ end____ width___ exp.time_
  9 omega   38.00   91.00   1.0000   21.7500
omega____ theta____ kappa____ phi______ frames
    -      108.0000  -30.0000 -150.0000 53

#__ type_ start__ end____ width___ exp.time_
 10 omega   57.00  150.00   1.0000   21.7500
omega____ theta____ kappa____ phi______ frames
    -      108.0000  178.0000   60.0000 93

#__ type_ start__ end____ width___ exp.time_
 11 omega   38.00   91.00   1.0000   21.7500
omega____ theta____ kappa____ phi______ frames
    -      108.0000  -30.0000  -60.0000 53

#__ type_ start__ end____ width___ exp.time_
 12 omega   38.00   91.00   1.0000   21.7500
omega____ theta____ kappa____ phi______ frames
    -      108.0000  -30.0000  -30.0000 53

#__ type_ start__ end____ width___ exp.time_
 13 omega   39.00  109.00   1.0000   21.7500
omega____ theta____ kappa____ phi______ frames
    -      108.0000  -94.0000 -180.0000 70

#__ type_ start__ end____ width___ exp.time_
 14 omega   94.00  175.00   1.0000   21.7500
omega____ theta____ kappa____ phi______ frames
    -      108.0000   45.0000   90.0000 81

#__ type_ start__ end____ width___ exp.time_
 15 omega   48.00  109.00   1.0000   21.7500
omega____ theta____ kappa____ phi______ frames
    -      108.0000  -94.0000 -120.0000 61

#__ type_ start__ end____ width___ exp.time_
 16 omega   39.00   72.00   1.0000   21.7500
omega____ theta____ kappa____ phi______ frames
    -      108.0000  -30.0000  -90.0000 33

#__ type_ start__ end____ width___ exp.time_
 17 omega   43.00  132.00   1.0000   21.7500
omega____ theta____ kappa____ phi______ frames
    -      108.0000  -77.0000  -60.0000 89
;
_diffrn_measurement_device 'four-circle diffractometer'
_diffrn_measurement_device_type 'New Gemini, Dual, Cu at zero, EosS2'
_diffrn_measurement_method '\w scans'
_diffrn_orient_matrix_UB_11 0.0077923000
_diffrn_orient_matrix_UB_12 -0.0095839000
_diffrn_orient_matrix_UB_13 -0.0744689000
_diffrn_orient_matrix_UB_21 -0.0947504000
_diffrn_orient_matrix_UB_22 -0.0144816000
_diffrn_orient_matrix_UB_23 -0.0191516000
_diffrn_orient_matrix_UB_31 -0.0111244000
_diffrn_orient_matrix_UB_32 0.1153843000
_diffrn_orient_matrix_UB_33 -0.0085628000
_diffrn_radiation_monochromator graphite
_diffrn_radiation_probe x-ray
_diffrn_radiation_type CuK\a
_diffrn_radiation_wavelength 1.54184
_diffrn_reflns_av_R_equivalents 0.0342
_diffrn_reflns_av_unetI/netI 0.0287
_diffrn_reflns_Laue_measured_fraction_full 0.999
_diffrn_reflns_Laue_measured_fraction_max 0.976
_diffrn_reflns_limit_h_max 20
_diffrn_reflns_limit_h_min -15
_diffrn_reflns_limit_k_max 16
_diffrn_reflns_limit_k_min -10
_diffrn_reflns_limit_l_max 21
_diffrn_reflns_limit_l_min -24
_diffrn_reflns_number 24708
_diffrn_reflns_point_group_measured_fraction_full 0.999
_diffrn_reflns_point_group_measured_fraction_max 0.976
_diffrn_reflns_theta_full 67.684
_diffrn_reflns_theta_max 72.641
_diffrn_reflns_theta_min 4.332
_diffrn_source 'Enhance (Cu) X-ray Source'
_exptl_absorpt_coefficient_mu 0.679
_exptl_absorpt_correction_T_max 1.00000
_exptl_absorpt_correction_T_min 0.70751
_exptl_absorpt_correction_type multi-scan
_exptl_absorpt_process_details
;
CrysAlisPro, Agilent Technologies,
Version 1.171.37.35 (release 13-08-2014 CrysAlis171 .NET)
(compiled Aug 13 2014,18:06:01)
Empirical absorption correction using spherical harmonics,
 implemented in SCALE3 ABSPACK scaling algorithm.
;
_exptl_crystal_colour 'clear orangish yellow'
_exptl_crystal_colour_lustre clear
_exptl_crystal_colour_modifier orangish
_exptl_crystal_colour_primary yellow
_exptl_crystal_density_diffrn 1.216
_exptl_crystal_description plate
_exptl_crystal_F_000 1632
_exptl_crystal_size_max 0.3
_exptl_crystal_size_mid 0.3
_exptl_crystal_size_min 0.1
_refine_diff_density_max 0.803
_refine_diff_density_min -0.385
_refine_diff_density_rms 0.055
_refine_ls_extinction_method none
_refine_ls_goodness_of_fit_ref 1.102
_refine_ls_hydrogen_treatment constr
_refine_ls_matrix_type full
_refine_ls_number_parameters 541
_refine_ls_number_reflns 8346
_refine_ls_number_restraints 0
_refine_ls_restrained_S_all 1.102
_refine_ls_R_factor_all 0.0920
_refine_ls_R_factor_gt 0.0768
_refine_ls_shift/su_max 0.000
_refine_ls_shift/su_mean 0.000
_refine_ls_structure_factor_coef Fsqd
_refine_ls_weighting_details 'w=1/[\s^2^(Fo^2^)+(0.1653P)^2^+0.4138P] where P=(Fo^2^+2Fc^2^)/3'
_refine_ls_weighting_scheme calc
_refine_ls_wR_factor_gt 0.2365
_refine_ls_wR_factor_ref 0.2564
_reflns_Friedel_coverage 0.000
_reflns_number_gt 6263
_reflns_number_total 8346
_reflns_threshold_expression 'I > 2\s(I)'
_cod_data_source_file d0cc06997c2.cif
_cod_data_source_block yjs-cxy-1
_cod_database_code 7127486
_shelx_space_group_comment
;
The symmetry employed for this shelxl refinement is uniquely defined
by the following loop, which should always be used as a source of
symmetry information in preference to the above space-group names.
They are only intended as comments.
;
_reflns_odcompleteness_completeness 99.83
_reflns_odcompleteness_iscentric 1
_reflns_odcompleteness_theta 66.97
_olex2_refinement_description
;
1. Fixed Uiso
 At 1.2 times of:
  All C(H) groups
2.a Aromatic/amide H refined with riding coordinates:
 C006(H006), C00G(H00G), C00M(H00M), C00P(H00P), C00Q(H00Q), C00R(H00R),
 C00S(H00S), C00T(H00T), C00U(H00U), C00V(H00V), C00W(H00W), C00X(H00X),
 C00Y(H00Y), C00Z(H00Z), C010(H010), C011(H011), C012(H012), C013(H013),
 C014(H014), C015(H015), C016(H016), C017(H017), C018(H018), C019(H019),
 C01A(H01A), C01B(H01B), C01C(H01C), C01D(H01D), C01F(H01F), C01G(H01G),
 C01H(H01H), C01I(H01I), C01K(H01K), C01L(H01L)
;
_shelx_shelxl_version_number 2014/7
_olex2_date_sample_data_collection 2018-08-18
_olex2_submission_special_instructions 'No special instructions were received'

loop_
_space_group_symop_operation_xyz
'x, y, z'
'-x+1/2, y+1/2, -z+1/2'
'-x, -y, -z'
'x-1/2, -y-1/2, z-1/2'

loop_
_atom_site_label
_atom_site_type_symbol
_atom_site_fract_x
_atom_site_fract_y
_atom_site_fract_z
_atom_site_U_iso_or_equiv
_atom_site_adp_type
_atom_site_occupancy
_atom_site_site_symmetry_order
_atom_site_calc_flag
_atom_site_refinement_flags_posn
_atom_site_refinement_flags_adp
_atom_site_refinement_flags_occupancy
_atom_site_disorder_assembly
_atom_site_disorder_group
O001 O 0.32805(11) 0.38546(13) 0.65284(8) 0.0590(4) Uani 1 1 d . . . . .
N002 N 0.43171(11) 0.66691(13) 0.42880(9) 0.0457(4) Uani 1 1 d . . . . .
C003 C 0.47230(13) 0.70407(15) 0.49098(11) 0.0459(5) Uani 1 1 d . . . . .
C004 C 0.52447(13) 0.79439(15) 0.48949(11) 0.0479(5) Uani 1 1 d . . . . .
C005 C 0.30154(13) 0.39312(16) 0.53204(11) 0.0470(5) Uani 1 1 d . . . . .
C006 C 0.38398(14) 0.58334(16) 0.42556(11) 0.0491(5) Uani 1 1 d . . . . .
H006 H 0.3581 0.5610 0.3834 0.059 Uiso 1 1 calc R . . . .
C007 C 0.51711(14) 0.85154(16) 0.42989(12) 0.0509(5) Uani 1 1 d . . . . .
C008 C 0.39434(15) 0.66917(16) 0.30357(11) 0.0511(5) Uani 1 1 d . . . . .
C009 C 0.40834(13) 0.56529(15) 0.54475(11) 0.0457(4) Uani 1 1 d . . . . .
C00A C 0.31547(14) 0.44176(16) 0.47303(11) 0.0490(5) Uani 1 1 d . . . . .
C00B C 0.34108(14) 0.43161(16) 0.59547(11) 0.0486(5) Uani 1 1 d . . . . .
C00C C 0.46980(14) 0.81087(16) 0.36817(12) 0.0508(5) Uani 1 1 d . . . . .
C00D C 0.45783(13) 0.65416(15) 0.54876(11) 0.0461(5) Uani 1 1 d . . . . .
C00E C 0.37128(13) 0.52924(15) 0.48038(11) 0.0462(5) Uani 1 1 d . . . . .
C00F C 0.43324(14) 0.71967(16) 0.36735(11) 0.0487(5) Uani 1 1 d . . . . .
C00G C 0.39197(14) 0.51392(16) 0.60261(11) 0.0496(5) Uani 1 1 d . . . . .
H00G H 0.4159 0.5364 0.6452 0.059 Uiso 1 1 calc R . . . .
C00H C 0.24596(14) 0.31065(17) 0.52948(12) 0.0514(5) Uani 1 1 d . . . . .
C00I C 0.48656(14) 0.69673(16) 0.61768(11) 0.0515(5) Uani 1 1 d . . . . .
C00J C 0.16676(15) 0.18690(18) 0.59077(12) 0.0558(5) Uani 1 1 d . . . . .
C00K C 0.23178(14) 0.26690(17) 0.59282(12) 0.0537(5) Uani 1 1 d . . . . .
C00L C 0.27271(15) 0.30529(17) 0.65132(12) 0.0540(5) Uani 1 1 d . . . . .
C00M C 0.58211(15) 0.82872(19) 0.54497(13) 0.0583(6) Uani 1 1 d . . . . .
H00M H 0.5923 0.7897 0.5838 0.070 Uiso 1 1 calc R . . . .
C00N C 0.46396(16) 0.86869(17) 0.30410(12) 0.0554(5) Uani 1 1 d . . . . .
C00O C 0.26754(15) 0.2743(2) 0.72048(12) 0.0581(6) Uani 1 1 d . . . . .
C00P C 0.55966(16) 0.94402(18) 0.42993(13) 0.0600(6) Uani 1 1 d . . . . .
H00P H 0.5524 0.9828 0.3910 0.072 Uiso 1 1 calc R . . . .
C00Q C 0.20494(16) 0.27814(19) 0.46660(13) 0.0592(6) Uani 1 1 d . . . . .
H00Q H 0.1682 0.2239 0.4636 0.071 Uiso 1 1 calc R . . . .
C00R C 0.61117(16) 0.97792(19) 0.48587(14) 0.0634(6) Uani 1 1 d . . . . .
H00R H 0.6378 1.0402 0.4858 0.076 Uiso 1 1 calc R . . . .
C00S C 0.54923(17) 0.65027(19) 0.66297(13) 0.0614(6) Uani 1 1 d . . . . .
H00S H 0.5750 0.5925 0.6502 0.074 Uiso 1 1 calc R . . . .
C00T C 0.27302(16) 0.40588(18) 0.41153(12) 0.0573(5) Uani 1 1 d . . . . .
H00T H 0.2817 0.4364 0.3720 0.069 Uiso 1 1 calc R . . . .
C00U C 0.62337(16) 0.9182(2) 0.54302(14) 0.0638(6) Uani 1 1 d . . . . .
H00U H 0.6604 0.9394 0.5808 0.077 Uiso 1 1 calc R . . . .
C00V C 0.39608(17) 0.9286(2) 0.28096(13) 0.0632(6) Uani 1 1 d . . . . .
H00V H 0.3535 0.9336 0.3056 0.076 Uiso 1 1 calc R . . . .
C00W C 0.44655(18) 0.77984(18) 0.63819(14) 0.0630(6) Uani 1 1 d . . . . .
H00W H 0.4030 0.8099 0.6089 0.076 Uiso 1 1 calc R . . . .
C00X C 0.21844(17) 0.3258(2) 0.40866(13) 0.0627(6) Uani 1 1 d . . . . .
H00X H 0.1903 0.3035 0.3672 0.075 Uiso 1 1 calc R . . . .
C00Y C 0.31017(17) 0.6773(2) 0.27746(13) 0.0631(6) Uani 1 1 d . . . . .
H00Y H 0.2757 0.7147 0.3001 0.076 Uiso 1 1 calc R . . . .
C00Z C 0.17721(18) 0.0924(2) 0.56385(14) 0.0657(6) Uani 1 1 d . . . . .
H00Z H 0.2262 0.0772 0.5487 0.079 Uiso 1 1 calc R . . . .
C010 C 0.44432(19) 0.6148(2) 0.26810(13) 0.0676(7) Uani 1 1 d . . . . .
H010 H 0.5011 0.6098 0.2844 0.081 Uiso 1 1 calc R . . . .
C011 C 0.5734(2) 0.6893(2) 0.72672(15) 0.0763(8) Uani 1 1 d . . . . .
H011 H 0.6161 0.6584 0.7565 0.092 Uiso 1 1 calc R . . . .
C012 C 0.09341(19) 0.2076(3) 0.61316(16) 0.0756(8) Uani 1 1 d . . . . .
H012 H 0.0852 0.2710 0.6309 0.091 Uiso 1 1 calc R . . . .
C013 C 0.3905(2) 0.9817(2) 0.22103(15) 0.0787(8) Uani 1 1 d . . . . .
H013 H 0.3444 1.0221 0.2058 0.094 Uiso 1 1 calc R . . . .
C014 C 0.1148(2) 0.0205(2) 0.55941(16) 0.0810(9) Uani 1 1 d . . . . .
H014 H 0.1219 -0.0427 0.5409 0.097 Uiso 1 1 calc R . . . .
C015 C 0.2561(2) 0.1740(2) 0.73752(15) 0.0718(7) Uani 1 1 d . . . . .
H015 H 0.2515 0.1241 0.7046 0.086 Uiso 1 1 calc R . . . .
C016 C 0.2516(2) 0.1477(3) 0.80228(16) 0.0825(9) Uani 1 1 d . . . . .
H016 H 0.2443 0.0801 0.8128 0.099 Uiso 1 1 calc R . . . .
C017 C 0.2775(2) 0.6293(2) 0.21744(15) 0.0781(8) Uani 1 1 d . . . . .
H017 H 0.2210 0.6345 0.2002 0.094 Uiso 1 1 calc R . . . .
C018 C 0.5349(3) 0.7730(2) 0.74626(15) 0.0849(10) Uani 1 1 d . . . . .
H018 H 0.5515 0.7995 0.7891 0.102 Uiso 1 1 calc R . . . .
C019 C 0.4103(3) 0.5678(2) 0.20853(16) 0.0857(10) Uani 1 1 d . . . . .
H019 H 0.4443 0.5308 0.1852 0.103 Uiso 1 1 calc R . . . .
C01A C 0.4707(2) 0.8186(2) 0.70184(16) 0.0826(9) Uani 1 1 d . . . . .
H01A H 0.4440 0.8753 0.7151 0.099 Uiso 1 1 calc R . . . .
C01B C 0.3274(3) 0.5750(2) 0.18366(15) 0.0846(9) Uani 1 1 d . . . . .
H01B H 0.3050 0.5428 0.1437 0.101 Uiso 1 1 calc R . . . .
C01C C 0.4527(3) 0.9745(3) 0.18466(15) 0.0879(10) Uani 1 1 d . . . . .
H01C H 0.4485 1.0090 0.1441 0.106 Uiso 1 1 calc R . . . .
C01D C 0.0431(2) 0.0420(3) 0.58207(17) 0.0955(12) Uani 1 1 d . . . . .
H01D H 0.0014 -0.0065 0.5789 0.115 Uiso 1 1 calc R . . . .
C01F C 0.5273(2) 0.8641(3) 0.26733(17) 0.0820(9) Uani 1 1 d . . . . .
H01F H 0.5743 0.8254 0.2828 0.098 Uiso 1 1 calc R . . . .
C01G C 0.2576(2) 0.2190(3) 0.85136(16) 0.0870(10) Uani 1 1 d . . . . .
H01G H 0.2539 0.2005 0.8950 0.104 Uiso 1 1 calc R . . . .
C01H C 0.0324(2) 0.1346(3) 0.6094(2) 0.0967(11) Uani 1 1 d . . . . .
H01H H -0.0163 0.1485 0.6255 0.116 Uiso 1 1 calc R . . . .
C01I C 0.2748(2) 0.3456(2) 0.77125(15) 0.0812(9) Uani 1 1 d . . . . .
H01I H 0.2837 0.4132 0.7616 0.097 Uiso 1 1 calc R . . . .
C01K C 0.2690(3) 0.3178(3) 0.83599(17) 0.0957(11) Uani 1 1 d . . . . .
H01K H 0.2728 0.3669 0.8693 0.115 Uiso 1 1 calc R . . . .
C01L C 0.5208(3) 0.9171(3) 0.20729(19) 0.0969(11) Uani 1 1 d . . . . .
H01L H 0.5634 0.9133 0.1825 0.116 Uiso 1 1 calc R . . . .
F1 F 0.2828(3) 0.8563(3) 0.3979(2) 0.1830(17) Uani 1 1 d . . . . .
F3 F 0.2018(3) 0.7232(4) 0.4006(2) 0.221(2) Uani 1 1 d . . . . .
B4 B 0.2308(2) 0.8072(3) 0.43370(18) 0.0738(8) Uani 1 1 d . . . . .
F0AA F 0.2831(3) 0.7811(4) 0.4865(2) 0.210(2) Uani 1 1 d . . . . .
F1AA F 0.1783(3) 0.8648(6) 0.4503(4) 0.291(4) Uani 1 1 d . . . . .

loop_
_atom_site_aniso_label
_atom_site_aniso_U_11
_atom_site_aniso_U_22
_atom_site_aniso_U_33
_atom_site_aniso_U_23
_atom_site_aniso_U_13
_atom_site_aniso_U_12
O001 0.0671(10) 0.0618(9) 0.0470(8) 0.0066(7) 0.0069(7) -0.0194(8)
N002 0.0479(9) 0.0439(8) 0.0453(9) 0.0012(7) 0.0084(7) -0.0014(7)
C003 0.0459(10) 0.0430(9) 0.0485(11) 0.0016(8) 0.0073(8) 0.0014(8)
C004 0.0441(10) 0.0466(10) 0.0533(12) 0.0030(8) 0.0099(9) -0.0008(8)
C005 0.0473(11) 0.0460(10) 0.0476(11) 0.0016(8) 0.0081(8) -0.0018(8)
C006 0.0569(12) 0.0453(10) 0.0446(11) -0.0011(8) 0.0076(9) -0.0029(9)
C007 0.0516(11) 0.0472(11) 0.0545(12) 0.0020(9) 0.0111(9) -0.0016(8)
C008 0.0619(13) 0.0447(10) 0.0470(11) 0.0042(8) 0.0105(9) -0.0036(9)
C009 0.0455(10) 0.0446(10) 0.0465(11) 0.0019(8) 0.0069(8) 0.0001(8)
C00A 0.0504(11) 0.0472(10) 0.0495(11) -0.0017(8) 0.0093(9) -0.0039(8)
C00B 0.0502(11) 0.0501(11) 0.0460(11) 0.0047(8) 0.0102(9) -0.0025(8)
C00C 0.0532(12) 0.0484(11) 0.0515(12) 0.0034(9) 0.0112(9) -0.0010(9)
C00D 0.0457(10) 0.0427(10) 0.0488(11) 0.0008(8) 0.0052(8) -0.0017(8)
C00E 0.0494(11) 0.0435(10) 0.0460(11) -0.0009(8) 0.0091(8) -0.0022(8)
C00F 0.0517(11) 0.0484(10) 0.0471(11) 0.0040(8) 0.0116(9) 0.0015(8)
C00G 0.0525(11) 0.0520(11) 0.0429(11) -0.0007(8) 0.0053(9) -0.0072(9)
C00H 0.0513(11) 0.0510(11) 0.0525(12) 0.0002(9) 0.0108(9) -0.0050(9)
C00I 0.0581(12) 0.0461(10) 0.0494(12) 0.0020(9) 0.0076(9) -0.0138(9)
C00J 0.0582(13) 0.0578(12) 0.0520(12) 0.0023(10) 0.0110(10) -0.0114(10)
C00K 0.0536(12) 0.0521(11) 0.0565(13) 0.0030(9) 0.0126(10) -0.0070(9)
C00L 0.0539(12) 0.0520(11) 0.0563(13) 0.0034(9) 0.0104(10) -0.0115(9)
C00M 0.0511(12) 0.0619(13) 0.0587(13) 0.0089(10) 0.0015(10) -0.0094(10)
C00N 0.0668(14) 0.0496(11) 0.0508(12) 0.0027(9) 0.0132(10) -0.0086(10)
C00O 0.0561(12) 0.0676(14) 0.0498(12) 0.0072(10) 0.0075(10) -0.0132(10)
C00P 0.0654(14) 0.0533(12) 0.0611(14) 0.0096(10) 0.0105(11) -0.0081(10)
C00Q 0.0639(14) 0.0570(12) 0.0547(13) -0.0021(10) 0.0055(10) -0.0165(10)
C00R 0.0625(14) 0.0554(12) 0.0705(16) 0.0039(11) 0.0073(12) -0.0154(10)
C00S 0.0651(14) 0.0567(12) 0.0576(13) 0.0056(10) -0.0018(11) -0.0086(10)
C00T 0.0678(14) 0.0584(12) 0.0447(11) 0.0017(9) 0.0072(10) -0.0101(10)
C00U 0.0549(13) 0.0692(14) 0.0632(15) 0.0035(11) -0.0005(11) -0.0152(11)
C00V 0.0685(15) 0.0626(13) 0.0556(14) 0.0038(11) 0.0036(11) -0.0039(11)
C00W 0.0736(16) 0.0536(12) 0.0613(14) -0.0022(10) 0.0109(12) -0.0045(11)
C00X 0.0708(15) 0.0633(13) 0.0511(13) -0.0041(10) 0.0035(11) -0.0161(11)
C00Y 0.0656(14) 0.0669(14) 0.0560(14) -0.0056(11) 0.0088(11) -0.0050(11)
C00Z 0.0706(15) 0.0602(13) 0.0672(16) -0.0006(11) 0.0144(12) -0.0087(11)
C010 0.0790(17) 0.0694(15) 0.0552(14) 0.0012(11) 0.0146(12) 0.0154(13)
C011 0.092(2) 0.0687(16) 0.0595(15) 0.0107(12) -0.0108(14) -0.0252(15)
C012 0.0659(16) 0.0860(18) 0.0794(19) -0.0155(15) 0.0248(14) -0.0163(14)
C013 0.093(2) 0.0717(17) 0.0619(16) 0.0092(13) -0.0117(15) -0.0064(14)
C014 0.106(2) 0.0624(15) 0.0720(18) -0.0019(13) 0.0084(16) -0.0292(15)
C015 0.0838(19) 0.0707(16) 0.0620(16) 0.0070(12) 0.0159(13) -0.0167(13)
C016 0.094(2) 0.0853(19) 0.0688(18) 0.0232(15) 0.0169(15) -0.0219(16)
C017 0.0843(19) 0.0804(18) 0.0633(16) -0.0056(14) -0.0035(14) -0.0108(15)
C018 0.127(3) 0.0732(17) 0.0499(14) -0.0046(13) 0.0048(16) -0.0306(18)
C019 0.127(3) 0.0724(17) 0.0602(16) -0.0065(13) 0.0245(17) 0.0249(18)
C01A 0.115(3) 0.0647(15) 0.0687(18) -0.0171(13) 0.0195(17) -0.0065(16)
C01B 0.120(3) 0.0725(17) 0.0545(16) -0.0071(13) -0.0019(16) -0.0009(17)
C01C 0.127(3) 0.084(2) 0.0501(15) 0.0125(13) 0.0087(17) -0.023(2)
C01D 0.100(2) 0.113(3) 0.075(2) -0.0075(18) 0.0184(17) -0.063(2)
C01F 0.087(2) 0.0869(19) 0.079(2) 0.0177(16) 0.0350(16) 0.0061(16)
C01G 0.088(2) 0.115(3) 0.0586(17) 0.0178(17) 0.0150(14) -0.0214(18)
C01H 0.077(2) 0.127(3) 0.095(2) -0.022(2) 0.0373(18) -0.038(2)
C01I 0.105(2) 0.0761(17) 0.0620(16) -0.0031(13) 0.0147(15) -0.0275(16)
C01K 0.128(3) 0.102(2) 0.0586(17) -0.0097(16) 0.0208(18) -0.031(2)
C01L 0.123(3) 0.103(2) 0.077(2) 0.0154(19) 0.050(2) -0.007(2)
F1 0.224(4) 0.154(3) 0.204(4) -0.020(3) 0.130(3) -0.041(3)
F3 0.259(5) 0.257(5) 0.169(3) -0.098(3) 0.095(3) -0.146(4)
B4 0.0613(17) 0.092(2) 0.0674(19) -0.0021(16) 0.0099(14) 0.0080(16)
F0AA 0.221(4) 0.214(4) 0.163(3) 0.048(3) -0.056(3) -0.007(3)
F1AA 0.184(4) 0.324(7) 0.396(9) -0.070(6) 0.132(5) 0.103(5)

loop_
_atom_type_symbol
_atom_type_description
_atom_type_scat_dispersion_real
_atom_type_scat_dispersion_imag
_atom_type_scat_source
C C 0.0181 0.0091 'International Tables Vol C Tables 4.2.6.8 and 6.1.1.4'
H H 0.0000 0.0000 'International Tables Vol C Tables 4.2.6.8 and 6.1.1.4'
B B 0.0090 0.0039 'International Tables Vol C Tables 4.2.6.8 and 6.1.1.4'
F F 0.0727 0.0534 'International Tables Vol C Tables 4.2.6.8 and 6.1.1.4'
N N 0.0311 0.0180 'International Tables Vol C Tables 4.2.6.8 and 6.1.1.4'
O O 0.0492 0.0322 'International Tables Vol C Tables 4.2.6.8 and 6.1.1.4'

loop_
_geom_angle_atom_site_label_1
_geom_angle_atom_site_label_2
_geom_angle_atom_site_label_3
_geom_angle
_geom_angle_site_symmetry_1
_geom_angle_site_symmetry_3
_geom_angle_publ_flag
C00B O001 C00L 121.54(18) . . ?
C003 N002 C00F 122.08(17) . . ?
C006 N002 C003 120.49(18) . . ?
C006 N002 C00F 117.22(18) . . ?
N002 C003 C004 116.65(18) . . ?
C00D C003 N002 117.51(18) . . ?
C00D C003 C004 125.8(2) . . ?
C007 C004 C003 119.4(2) . . ?
C00M C004 C003 123.6(2) . . ?
C00M C004 C007 116.95(19) . . ?
C00A C005 C00B 119.02(19) . . ?
C00A C005 C00H 121.4(2) . . ?
C00H C005 C00B 119.5(2) . . ?
N002 C006 H006 118.0 . . ?
N002 C006 C00E 124.1(2) . . ?
C00E C006 H006 118.0 . . ?
C004 C007 C00C 119.33(19) . . ?
C00P C007 C004 119.9(2) . . ?
C00P C007 C00C 120.7(2) . . ?
C00Y C008 C00F 122.4(2) . . ?
C010 C008 C00F 118.8(2) . . ?
C010 C008 C00Y 118.8(2) . . ?
C00D C009 C00G 122.53(19) . . ?
C00E C009 C00D 118.39(19) . . ?
C00E C009 C00G 119.03(19) . . ?
C005 C00A C00E 117.79(19) . . ?
C00T C00A C005 118.1(2) . . ?
C00T C00A C00E 124.1(2) . . ?
O001 C00B C005 119.62(19) . . ?
C00G C00B O001 116.95(19) . . ?
C00G C00B C005 123.43(19) . . ?
C007 C00C C00N 120.02(19) . . ?
C00F C00C C007 120.7(2) . . ?
C00F C00C C00N 119.3(2) . . ?
C003 C00D C009 121.45(19) . . ?
C003 C00D C00I 121.98(18) . . ?
C009 C00D C00I 116.31(18) . . ?
C006 C00E C009 117.97(19) . . ?
C006 C00E C00A 120.9(2) . . ?
C009 C00E C00A 120.96(19) . . ?
N002 C00F C008 117.67(18) . . ?
C00C C00F N002 120.2(2) . . ?
C00C C00F C008 122.1(2) . . ?
C009 C00G H00G 120.1 . . ?
C00B C00G C009 119.8(2) . . ?
C00B C00G H00G 120.1 . . ?
C005 C00H C00K 118.3(2) . . ?
C00Q C00H C005 118.1(2) . . ?
C00Q C00H C00K 123.5(2) . . ?
C00S C00I C00D 121.3(2) . . ?
C00W C00I C00D 119.5(2) . . ?
C00W C00I C00S 119.1(2) . . ?
C00Z C00J C00K 120.7(2) . . ?
C012 C00J C00K 120.4(2) . . ?
C012 C00J C00Z 118.8(2) . . ?
C00H C00K C00J 118.6(2) . . ?
C00L C00K C00H 119.3(2) . . ?
C00L C00K C00J 121.9(2) . . ?
O001 C00L C00O 109.78(19) . . ?
C00K C00L O001 121.6(2) . . ?
C00K C00L C00O 128.6(2) . . ?
C004 C00M H00M 119.3 . . ?
C00U C00M C004 121.3(2) . . ?
C00U C00M H00M 119.3 . . ?
C00V C00N C00C 120.8(2) . . ?
C00V C00N C01F 118.6(2) . . ?
C01F C00N C00C 120.6(2) . . ?
C015 C00O C00L 122.2(2) . . ?
C01I C00O C00L 120.3(2) . . ?
C01I C00O C015 117.5(2) . . ?
C007 C00P H00P 119.4 . . ?
C00R C00P C007 121.3(2) . . ?
C00R C00P H00P 119.4 . . ?
C00H C00Q H00Q 119.7 . . ?
C00X C00Q C00H 120.6(2) . . ?
C00X C00Q H00Q 119.7 . . ?
C00P C00R H00R 120.6 . . ?
C00P C00R C00U 118.9(2) . . ?
C00U C00R H00R 120.6 . . ?
C00I C00S H00S 119.8 . . ?
C011 C00S C00I 120.4(3) . . ?
C011 C00S H00S 119.8 . . ?
C00A C00T H00T 119.6 . . ?
C00X C00T C00A 120.9(2) . . ?
C00X C00T H00T 119.6 . . ?
C00M C00U C00R 121.3(2) . . ?
C00M C00U H00U 119.3 . . ?
C00R C00U H00U 119.3 . . ?
C00N C00V H00V 119.7 . . ?
C00N C00V C013 120.6(3) . . ?
C013 C00V H00V 119.7 . . ?
C00I C00W H00W 119.8 . . ?
C01A C00W C00I 120.4(3) . . ?
C01A C00W H00W 119.8 . . ?
C00Q C00X H00X 119.5 . . ?
C00T C00X C00Q 120.9(2) . . ?
C00T C00X H00X 119.5 . . ?
C008 C00Y H00Y 120.1 . . ?
C008 C00Y C017 119.8(3) . . ?
C017 C00Y H00Y 120.1 . . ?
C00J C00Z H00Z 119.9 . . ?
C00J C00Z C014 120.1(3) . . ?
C014 C00Z H00Z 119.9 . . ?
C008 C010 H010 119.9 . . ?
C019 C010 C008 120.3(3) . . ?
C019 C010 H010 119.9 . . ?
C00S C011 H011 119.9 . . ?
C018 C011 C00S 120.2(3) . . ?
C018 C011 H011 119.9 . . ?
C00J C012 H012 119.8 . . ?
C01H C012 C00J 120.3(3) . . ?
C01H C012 H012 119.8 . . ?
C00V C013 H013 120.0 . . ?
C01C C013 C00V 119.9(3) . . ?
C01C C013 H013 120.0 . . ?
C00Z C014 H014 119.9 . . ?
C01D C014 C00Z 120.2(3) . . ?
C01D C014 H014 119.9 . . ?
C00O C015 H015 119.6 . . ?
C016 C015 C00O 120.8(3) . . ?
C016 C015 H015 119.6 . . ?
C015 C016 H016 119.5 . . ?
C01G C016 C015 120.9(3) . . ?
C01G C016 H016 119.5 . . ?
C00Y C017 H017 119.7 . . ?
C01B C017 C00Y 120.7(3) . . ?
C01B C017 H017 119.7 . . ?
C011 C018 H018 120.1 . . ?
C011 C018 C01A 119.8(3) . . ?
C01A C018 H018 120.1 . . ?
C010 C019 H019 119.7 . . ?
C01B C019 C010 120.6(3) . . ?
C01B C019 H019 119.7 . . ?
C00W C01A C018 120.0(3) . . ?
C00W C01A H01A 120.0 . . ?
C018 C01A H01A 120.0 . . ?
C017 C01B C019 119.9(3) . . ?
C017 C01B H01B 120.1 . . ?
C019 C01B H01B 120.1 . . ?
C013 C01C H01C 119.9 . . ?
C01L C01C C013 120.3(3) . . ?
C01L C01C H01C 119.9 . . ?
C014 C01D H01D 119.9 . . ?
C014 C01D C01H 120.3(3) . . ?
C01H C01D H01D 119.9 . . ?
C00N C01F H01F 119.9 . . ?
C00N C01F C01L 120.2(3) . . ?
C01L C01F H01F 119.9 . . ?
C016 C01G H01G 120.3 . . ?
C016 C01G C01K 119.4(3) . . ?
C01K C01G H01G 120.3 . . ?
C012 C01H H01H 119.9 . . ?
C01D C01H C012 120.2(3) . . ?
C01D C01H H01H 119.9 . . ?
C00O C01I H01I 119.6 . . ?
C01K C01I C00O 120.9(3) . . ?
C01K C01I H01I 119.6 . . ?
C01G C01K C01I 120.5(3) . . ?
C01G C01K H01K 119.8 . . ?
C01I C01K H01K 119.8 . . ?
C01C C01L C01F 120.3(3) . . ?
C01C C01L H01L 119.8 . . ?
C01F C01L H01L 119.8 . . ?
F3 B4 F1 109.0(3) . . ?
F0AA B4 F1 100.5(4) . . ?
F0AA B4 F3 108.4(5) . . ?
F1AA B4 F1 112.3(5) . . ?
F1AA B4 F3 116.3(5) . . ?
F1AA B4 F0AA 109.2(5) . . ?

loop_
_geom_bond_atom_site_label_1
_geom_bond_atom_site_label_2
_geom_bond_distance
_geom_bond_site_symmetry_2
_geom_bond_publ_flag
O001 C00B 1.362(3) . ?
O001 C00L 1.390(3) . ?
N002 C003 1.402(3) . ?
N002 C006 1.347(3) . ?
N002 C00F 1.430(3) . ?
C003 C004 1.470(3) . ?
C003 C00D 1.400(3) . ?
C004 C007 1.410(3) . ?
C004 C00M 1.405(3) . ?
C005 C00A 1.410(3) . ?
C005 C00B 1.424(3) . ?
C005 C00H 1.414(3) . ?
C006 H006 0.9300 . ?
C006 C00E 1.367(3) . ?
C007 C00C 1.450(3) . ?
C007 C00P 1.405(3) . ?
C008 C00F 1.491(3) . ?
C008 C00Y 1.387(4) . ?
C008 C010 1.382(3) . ?
C009 C00D 1.420(3) . ?
C009 C00E 1.417(3) . ?
C009 C00G 1.420(3) . ?
C00A C00E 1.463(3) . ?
C00A C00T 1.395(3) . ?
C00B C00G 1.361(3) . ?
C00C C00F 1.343(3) . ?
C00C C00N 1.494(3) . ?
C00D C00I 1.499(3) . ?
C00G H00G 0.9300 . ?
C00H C00K 1.463(3) . ?
C00H C00Q 1.396(3) . ?
C00I C00S 1.389(3) . ?
C00I C00W 1.379(3) . ?
C00J C00K 1.494(3) . ?
C00J C00Z 1.385(4) . ?
C00J C012 1.384(4) . ?
C00K C00L 1.350(3) . ?
C00L C00O 1.476(3) . ?
C00M H00M 0.9300 . ?
C00M C00U 1.364(3) . ?
C00N C00V 1.375(4) . ?
C00N C01F 1.381(4) . ?
C00O C015 1.390(4) . ?
C00O C01I 1.384(4) . ?
C00P H00P 0.9300 . ?
C00P C00R 1.360(4) . ?
C00Q H00Q 0.9300 . ?
C00Q C00X 1.384(4) . ?
C00R H00R 0.9300 . ?
C00R C00U 1.385(4) . ?
C00S H00S 0.9300 . ?
C00S C011 1.380(4) . ?
C00T H00T 0.9300 . ?
C00T C00X 1.378(3) . ?
C00U H00U 0.9300 . ?
C00V H00V 0.9300 . ?
C00V C013 1.390(4) . ?
C00W H00W 0.9300 . ?
C00W C01A 1.377(4) . ?
C00X H00X 0.9300 . ?
C00Y H00Y 0.9300 . ?
C00Y C017 1.389(4) . ?
C00Z H00Z 0.9300 . ?
C00Z C014 1.385(4) . ?
C010 H010 0.9300 . ?
C010 C019 1.382(4) . ?
C011 H011 0.9300 . ?
C011 C018 1.367(5) . ?
C012 H012 0.9300 . ?
C012 C01H 1.380(4) . ?
C013 H013 0.9300 . ?
C013 C01C 1.362(5) . ?
C014 H014 0.9300 . ?
C014 C01D 1.364(6) . ?
C015 H015 0.9300 . ?
C015 C016 1.371(4) . ?
C016 H016 0.9300 . ?
C016 C01G 1.360(5) . ?
C017 H017 0.9300 . ?
C017 C01B 1.360(5) . ?
C018 H018 0.9300 . ?
C018 C01A 1.391(5) . ?
C019 H019 0.9300 . ?
C019 C01B 1.361(5) . ?
C01A H01A 0.9300 . ?
C01B H01B 0.9300 . ?
C01C H01C 0.9300 . ?
C01C C01L 1.356(6) . ?
C01D H01D 0.9300 . ?
C01D C01H 1.366(6) . ?
C01F H01F 0.9300 . ?
C01F C01L 1.390(5) . ?
C01G H01G 0.9300 . ?
C01G C01K 1.362(5) . ?
C01H H01H 0.9300 . ?
C01I H01I 0.9300 . ?
C01I C01K 1.381(4) . ?
C01K H01K 0.9300 . ?
C01L H01L 0.9300 . ?
F1 B4 1.374(5) . ?
F3 B4 1.339(5) . ?
B4 F0AA 1.290(5) . ?
B4 F1AA 1.238(5) . ?

loop_
_smtbx_masks_void_nr
_smtbx_masks_void_average_x
_smtbx_masks_void_average_y
_smtbx_masks_void_average_z
_smtbx_masks_void_volume
_smtbx_masks_void_count_electrons
_smtbx_masks_void_content
1 0.000 0.500 0.500 269.4 58.1 ?
2 0.089 0.022 0.738 12.1 0.0 ?
3 0.167 0.500 0.833 7.4 0.3 ?
4 0.500 0.000 1.000 269.4 58.1 ?
5 0.333 0.000 0.667 7.4 0.3 ?
6 0.411 0.522 0.762 12.1 0.0 ?
7 0.589 0.478 0.238 12.1 0.0 ?
8 0.667 0.000 0.333 7.4 0.3 ?
9 0.833 0.500 0.167 7.4 0.3 ?
10 0.911 -0.022 0.262 12.1 0.0 ?
